data_1505766
loop_
_publ_author_name
'Tan, Rendy H. C.'
'Motevalli, Majid'
'Abrahams, Isaac'
'Wyatt, Peter B.'
'Gillin, William P.'

_publ_section_title
;
 Quenching of IR luminescence of erbium, neodymium, and ytterbium
 beta-diketonate complexes by ligand C-H and C-D bonds.
;
_journal_issue 48
_journal_name_full 'The journal of physical chemistry. B'
_journal_page_first 24476
_journal_page_last 24479
_journal_paper_doi 10.1021/jp0654462
_journal_volume 110
_journal_year 2006
_chemical_formula_moiety 'C20 H8 Cs1 Er1 F24 O8'
_chemical_formula_sum 'C20 H4 Cs Er F24 O8'
_chemical_formula_weight 1128.40
_chemical_name_systematic
;
 ?
;
_space_group_IT_number 60
_symmetry_cell_setting orthorhombic
_symmetry_Int_Tables_number 60
_symmetry_space_group_name_Hall '-P 2n 2ab'
_symmetry_space_group_name_H-M 'P b c n'
_atom_sites_solution_hydrogens geom
_atom_sites_solution_primary direct
_atom_sites_solution_secondary difmap
_audit_creation_method SHELXL-97
_cell_angle_alpha 90.00
_cell_angle_beta 90.00
_cell_angle_gamma 90.00
_cell_formula_units_Z 4
_cell_length_a 8.534(3)
_cell_length_b 21.189(5)
_cell_length_c 17.251(8)
_cell_measurement_reflns_used 25
_cell_measurement_temperature 160(2)
_cell_measurement_theta_max 12.145
_cell_measurement_theta_min 10.067
_cell_volume 3119(2)
_computing_cell_refinement 'CAD4 /PC (Enraf Nonius, 1994)'
_computing_data_collection 'CAD4 /PC (Enraf Nonius, 1994)'
_computing_data_reduction 'XCAD4 (Harms & Wocadlo, 1995)'
_computing_molecular_graphics 'Ortep-3 for Windows (Farrugia, 1997)'
_computing_publication_material 'WinGX publication routines (Farrugia, 1999)'
_computing_structure_refinement 'SHELXL-97 (Sheldrick, 1997)'
_computing_structure_solution 'DIRDIF-99 (Beurskens, 1999)'
_diffrn_ambient_temperature 160(2)
_diffrn_measured_fraction_theta_full 0.995
_diffrn_measured_fraction_theta_max 0.995
_diffrn_measurement_device_type 'Enraf Nonius CAD4'
_diffrn_measurement_method 'non-profiled omega/2theta scans'
_diffrn_radiation_monochromator graphite
_diffrn_radiation_source 'fine-focus sealed tube'
_diffrn_radiation_type MoK\a
_diffrn_radiation_wavelength 0.71073
_diffrn_reflns_av_R_equivalents 0.0102
_diffrn_reflns_av_sigmaI/netI 0.0626
_diffrn_reflns_limit_h_max 10
_diffrn_reflns_limit_h_min -4
_diffrn_reflns_limit_k_max 25
_diffrn_reflns_limit_k_min -2
_diffrn_reflns_limit_l_max 20
_diffrn_reflns_limit_l_min 0
_diffrn_reflns_number 3057
_diffrn_reflns_theta_full 25.48
_diffrn_reflns_theta_max 25.48
_diffrn_reflns_theta_min 2.26
_diffrn_standards_decay_% 3
_diffrn_standards_interval_count 100
_diffrn_standards_interval_time 60
_diffrn_standards_number 2
_exptl_absorpt_coefficient_mu 4.027
_exptl_absorpt_correction_T_max 0.1979
_exptl_absorpt_correction_T_min 0.1208
_exptl_absorpt_correction_type psi-scan
_exptl_absorpt_process_details
;
North A.C.T., Phillips D.C. & Mathews F.S. (1968) Acta. Cryst. A24, 351
        Number of psi-scan sets used was   3
        Theta correction was applied.
        Averaged transmission function was used.
        No Fourier smoothing was applied.
;
_exptl_crystal_colour colourless
_exptl_crystal_density_diffrn 2.403
_exptl_crystal_density_method 'not measured'
_exptl_crystal_description prism
_exptl_crystal_F_000 2108
_exptl_crystal_size_max 0.30
_exptl_crystal_size_mid 0.17
_exptl_crystal_size_min 0.10
_refine_diff_density_max 1.191
_refine_diff_density_min -1.301
_refine_diff_density_rms 0.171
_refine_ls_extinction_method none
_refine_ls_goodness_of_fit_ref 0.970
_refine_ls_hydrogen_treatment constr
_refine_ls_matrix_type full
_refine_ls_number_parameters 245
_refine_ls_number_reflns 2890
_refine_ls_number_restraints 0
_refine_ls_restrained_S_all 0.970
_refine_ls_R_factor_all 0.1010
_refine_ls_R_factor_gt 0.0430
_refine_ls_shift/su_max 0.000
_refine_ls_shift/su_mean 0.000
_refine_ls_structure_factor_coef Fsqd
_refine_ls_weighting_details 'calc w=1/[\s^2^(Fo^2^)+(0.0716P)^2^+5.8308P] where P=(Fo^2^+2Fc^2^)/3'
_refine_ls_weighting_scheme calc
_refine_ls_wR_factor_gt 0.1044
_refine_ls_wR_factor_ref 0.1288
_reflns_number_gt 1672
_reflns_number_total 2890
_reflns_threshold_expression >2sigma(I)
_cod_data_source_file jp0654462si20060823_074449.cif
_cod_data_source_block lw14iii
_cod_database_code 1505766

loop_
_symmetry_equiv_pos_as_xyz
'x, y, z'
'-x+1/2, y+1/2, z'
'x, -y, z+1/2'
'-x+1/2, -y+1/2, z+1/2'
'-x, -y, -z'
'x-1/2, -y-1/2, -z'
'-x, y, -z-1/2'
'x-1/2, y-1/2, -z-1/2'

loop_
_atom_site_label
_atom_site_type_symbol
_atom_site_fract_x
_atom_site_fract_y
_atom_site_fract_z
_atom_site_U_iso_or_equiv
_atom_site_adp_type
_atom_site_occupancy
_atom_site_symmetry_multiplicity
_atom_site_calc_flag
_atom_site_refinement_flags
C1 C -0.0993(11) 0.3166(4) 0.1571(5) 0.028(2) Uani 1 1 d .
C2 C 0.0352(10) 0.3222(4) 0.1122(6) 0.030(2) Uani 1 1 d .
H2 H 0.0513 0.3594 0.0826 0.035 Uiso 1 1 calc R
C3 C 0.1442(11) 0.2752(5) 0.1096(5) 0.029(2) Uani 1 1 d .
C4 C -0.2165(13) 0.3706(5) 0.1534(7) 0.041(3) Uani 1 1 d .
C5 C 0.2752(14) 0.2819(6) 0.0515(6) 0.045(3) Uani 1 1 d .
C6 C 0.0287(11) 0.0580(4) 0.1414(5) 0.027(2) Uani 1 1 d .
C7 C -0.1327(11) 0.0526(5) 0.1218(5) 0.028(2) Uani 1 1 d .
H7 H -0.1685 0.0169 0.0938 0.034 Uiso 1 1 calc R
C8 C -0.2375(11) 0.0989(4) 0.1431(5) 0.025(2) Uani 1 1 d .
C9 C -0.4062(13) 0.0891(5) 0.1178(6) 0.041(3) Uani 1 1 d .
C10 C 0.1365(11) 0.0061(5) 0.1115(6) 0.034(2) Uani 1 1 d .
Cs1 Cs -0.5000 0.22952(4) 0.2500 0.0357(2) Uani 1 2 d S
Er1 Er 0.0000 0.18500(2) 0.2500 0.01927(17) Uani 1 2 d S
F1 F -0.1824(15) 0.4148(5) 0.1985(7) 0.165(6) Uani 1 1 d .
F2 F -0.2284(13) 0.3975(5) 0.0885(5) 0.133(5) Uani 1 1 d .
F3 F -0.3519(10) 0.3549(5) 0.1729(9) 0.169(7) Uani 1 1 d .
F4 F 0.2561(11) 0.2413(4) -0.0065(5) 0.097(3) Uani 1 1 d .
F5 F 0.4144(8) 0.2671(4) 0.0800(4) 0.076(3) Uani 1 1 d .
F6 F 0.2911(8) 0.3379(4) 0.0205(4) 0.071(2) Uani 1 1 d .
F7 F 0.2326(7) 0.0300(3) 0.0586(4) 0.0524(18) Uani 1 1 d .
F8 F 0.2261(8) -0.0149(3) 0.1677(4) 0.063(2) Uani 1 1 d .
F9 F 0.0647(8) -0.0415(3) 0.0781(5) 0.064(2) Uani 1 1 d .
F10 F -0.4894(9) 0.0686(6) 0.1727(5) 0.131(5) Uani 1 1 d .
F11 F -0.4720(8) 0.1426(4) 0.0948(6) 0.090(3) Uani 1 1 d .
F12 F -0.4240(8) 0.0519(4) 0.0579(5) 0.084(3) Uani 1 1 d .
O1 O -0.1377(7) 0.2724(3) 0.2013(4) 0.0268(15) Uani 1 1 d .
O2 O 0.1511(7) 0.2256(3) 0.1502(3) 0.0249(14) Uani 1 1 d .
O3 O -0.2160(7) 0.1480(3) 0.1821(3) 0.0243(13) Uani 1 1 d .
O4 O 0.0910(6) 0.1004(3) 0.1794(4) 0.0275(14) Uani 1 1 d .

loop_
_atom_site_aniso_label
_atom_site_aniso_U_11
_atom_site_aniso_U_22
_atom_site_aniso_U_33
_atom_site_aniso_U_23
_atom_site_aniso_U_13
_atom_site_aniso_U_12
C1 0.030(6) 0.028(5) 0.025(5) -0.004(4) -0.005(5) 0.007(4)
C2 0.026(6) 0.029(5) 0.034(5) 0.010(4) 0.007(4) -0.004(4)
C3 0.024(5) 0.046(6) 0.018(5) 0.000(4) 0.003(4) -0.002(5)
C4 0.043(7) 0.034(6) 0.047(7) 0.009(5) -0.002(6) 0.020(5)
C5 0.049(7) 0.067(8) 0.020(5) 0.019(5) 0.011(5) 0.018(7)
C6 0.035(8) 0.022(4) 0.024(4) 0.001(4) 0.010(4) -0.003(4)
C7 0.020(5) 0.040(6) 0.025(5) -0.010(4) -0.006(4) -0.005(4)
C8 0.027(5) 0.032(5) 0.016(4) -0.001(4) -0.003(4) -0.005(4)
C9 0.033(6) 0.052(8) 0.037(6) -0.007(5) -0.009(5) -0.002(5)
C10 0.029(5) 0.035(6) 0.039(6) -0.015(5) 0.000(5) 0.004(5)
Cs1 0.0182(4) 0.0525(5) 0.0364(5) 0.000 0.0018(5) 0.000
Er1 0.0145(3) 0.0208(3) 0.0226(3) 0.000 -0.0006(4) 0.000
F1 0.190(12) 0.127(9) 0.179(11) -0.100(9) -0.071(10) 0.122(9)
F2 0.167(10) 0.151(9) 0.081(6) 0.050(6) 0.034(7) 0.133(8)
F3 0.050(5) 0.093(7) 0.364(19) 0.117(10) 0.072(9) 0.048(5)
F4 0.094(7) 0.127(8) 0.069(6) -0.048(6) 0.058(5) -0.016(6)
F5 0.033(4) 0.128(7) 0.068(5) 0.052(5) 0.014(4) 0.018(4)
F6 0.054(4) 0.083(5) 0.075(5) 0.040(4) 0.026(4) 0.010(4)
F7 0.037(4) 0.064(4) 0.057(4) -0.018(3) 0.017(3) 0.001(3)
F8 0.072(5) 0.061(4) 0.057(4) -0.003(4) -0.012(4) 0.040(4)
F9 0.043(4) 0.043(4) 0.106(6) -0.042(4) 0.008(4) -0.005(3)
F10 0.035(4) 0.300(14) 0.059(5) 0.039(7) -0.010(5) -0.078(7)
F11 0.058(5) 0.082(5) 0.131(8) -0.020(5) -0.050(5) 0.027(5)
F12 0.039(4) 0.126(7) 0.087(6) -0.066(6) -0.022(4) 0.001(4)
O1 0.028(3) 0.023(3) 0.029(4) 0.005(3) -0.003(3) 0.005(3)
O2 0.025(3) 0.027(3) 0.023(3) 0.001(3) -0.004(3) -0.002(3)
O3 0.016(3) 0.030(3) 0.027(3) -0.001(3) -0.002(3) 0.001(3)
O4 0.013(3) 0.036(4) 0.034(4) -0.009(3) -0.004(3) 0.000(3)

loop_
_atom_type_symbol
_atom_type_description
_atom_type_scat_dispersion_real
_atom_type_scat_dispersion_imag
_atom_type_scat_source
C C 0.0033 0.0016 'International Tables Vol C Tables 4.2.6.8 and 6.1.1.4'
H H 0.0000 0.0000 'International Tables Vol C Tables 4.2.6.8 and 6.1.1.4'
Cs Cs -0.3680 2.1192 'International Tables Vol C Tables 4.2.6.8 and 6.1.1.4'
Er Er -0.2586 4.9576 'International Tables Vol C Tables 4.2.6.8 and 6.1.1.4'
F F 0.0171 0.0103 'International Tables Vol C Tables 4.2.6.8 and 6.1.1.4'
O O 0.0106 0.0060 'International Tables Vol C Tables 4.2.6.8 and 6.1.1.4'

loop_
_geom_angle_atom_site_label_1
_geom_angle_atom_site_label_2
_geom_angle_atom_site_label_3
_geom_angle
_geom_angle_site_symmetry_1
_geom_angle_site_symmetry_3
O1 C1 C2 128.3(9) . .
O1 C1 C4 114.6(9) . .
C2 C1 C4 117.1(9) . .
C3 C2 C1 121.4(9) . .
C3 C2 H2 119.3 . .
C1 C2 H2 119.3 . .
O2 C3 C2 128.4(9) . .
O2 C3 C5 114.3(9) . .
C2 C3 C5 117.3(9) . .
F3 C4 F1 104.3(13) . .
F3 C4 F2 106.6(12) . .
F1 C4 F2 103.3(12) . .
F3 C4 C1 113.5(10) . .
F1 C4 C1 112.5(10) . .
F2 C4 C1 115.6(10) . .
F6 C5 F5 105.9(10) . .
F6 C5 F4 107.0(9) . .
F5 C5 F4 103.7(11) . .
F6 C5 C3 115.7(10) . .
F5 C5 C3 113.3(8) . .
F4 C5 C3 110.4(10) . .
O4 C6 C7 127.0(8) . .
O4 C6 C10 116.5(8) . .
C7 C6 C10 116.5(8) . .
C8 C7 C6 120.6(9) . .
C8 C7 H7 119.7 . .
C6 C7 H7 119.7 . .
O3 C8 C7 129.8(9) . .
O3 C8 C9 114.1(8) . .
C7 C8 C9 116.1(9) . .
F10 C9 F12 108.6(10) . .
F10 C9 F11 106.3(11) . .
F12 C9 F11 103.3(9) . .
F10 C9 C8 111.4(9) . .
F12 C9 C8 114.9(9) . .
F11 C9 C8 111.7(9) . .
F8 C10 F9 109.6(9) . .
F8 C10 F7 106.1(8) . .
F9 C10 F7 106.3(8) . .
F8 C10 C6 110.3(8) . .
F9 C10 C6 114.9(8) . .
F7 C10 C6 109.3(9) . .
O4 Er1 O4 77.7(3) 7_556 .
O4 Er1 O2 73.1(2) 7_556 7_556
O4 Er1 O2 150.5(2) . 7_556
O4 Er1 O2 150.5(2) 7_556 .
O4 Er1 O2 73.1(2) . .
O2 Er1 O2 136.4(3) 7_556 .
O4 Er1 O3 74.7(2) 7_556 .
O4 Er1 O3 74.8(2) . .
O2 Er1 O3 93.4(2) 7_556 .
O2 Er1 O3 101.1(2) . .
O4 Er1 O3 74.8(2) 7_556 7_556
O4 Er1 O3 74.7(2) . 7_556
O2 Er1 O3 101.1(2) 7_556 7_556
O2 Er1 O3 93.4(2) . 7_556
O3 Er1 O3 140.5(3) . 7_556
O4 Er1 O1 129.4(2) 7_556 .
O4 Er1 O1 126.4(2) . .
O2 Er1 O1 72.2(2) 7_556 .
O2 Er1 O1 73.7(2) . .
O3 Er1 O1 71.8(2) . .
O3 Er1 O1 147.6(2) 7_556 .
O4 Er1 O1 126.4(2) 7_556 7_556
O4 Er1 O1 129.4(2) . 7_556
O2 Er1 O1 73.7(2) 7_556 7_556
O2 Er1 O1 72.2(2) . 7_556
O3 Er1 O1 147.6(2) . 7_556
O3 Er1 O1 71.8(2) 7_556 7_556
O1 Er1 O1 75.9(3) . 7_556
O4 Er1 H7 67.0 7_556 .
O4 Er1 H7 37.7 . .
O2 Er1 H7 122.6 7_556 .
O2 Er1 H7 91.5 . .
O3 Er1 H7 37.8 . .
O3 Er1 H7 106.1 7_556 .
O1 Er1 H7 103.9 . .
O1 Er1 H7 163.2 7_556 .
O4 Er1 H2 165.1 7_556 .
O4 Er1 H2 104.8 . .
O2 Er1 H2 102.5 7_556 .
O2 Er1 H2 37.0 . .
O3 Er1 H2 91.7 . .
O3 Er1 H2 120.0 7_556 .
O1 Er1 H2 37.7 . .
O1 Er1 H2 63.5 7_556 .
H7 Er1 H2 105.8 . .
C1 O1 Er1 132.6(6) . .
C3 O2 Er1 134.0(6) . .
C8 O3 Er1 131.9(6) . .
C6 O4 Er1 134.7(6) . .

loop_
_geom_bond_atom_site_label_1
_geom_bond_atom_site_label_2
_geom_bond_distance
_geom_bond_site_symmetry_2
C1 O1 1.252(11) .
C1 C2 1.390(13) .
C1 C4 1.520(13) .
C2 C3 1.363(13) .
C2 H2 0.9500 .
C3 O2 1.264(11) .
C3 C5 1.508(14) .
C4 F3 1.248(14) .
C4 F1 1.252(14) .
C4 F2 1.261(12) .
C5 F6 1.308(12) .
C5 F5 1.324(13) .
C5 F4 1.328(14) .
C6 O4 1.233(10) .
C6 C7 1.423(12) .
C6 C10 1.523(12) .
C7 C8 1.378(12) .
C7 H7 0.9500 .
C8 O3 1.252(11) .
C8 C9 1.519(13) .
C9 F10 1.261(13) .
C9 F12 1.308(12) .
C9 F11 1.326(13) .
C10 F8 1.312(11) .
C10 F9 1.313(11) .
C10 F7 1.329(12) .
Er1 O4 2.302(6) 7_556
Er1 O4 2.302(6) .
Er1 O2 2.318(6) 7_556
Er1 O2 2.318(6) .
Er1 O3 2.320(6) .
Er1 O3 2.320(6) 7_556
Er1 O1 2.348(6) .
Er1 O1 2.348(6) 7_556
Er1 H7 4.6930 .
Er1 H2 4.7105 .

loop_
_geom_torsion_atom_site_label_1
_geom_torsion_atom_site_label_2
_geom_torsion_atom_site_label_3
_geom_torsion_atom_site_label_4
_geom_torsion
_geom_torsion_site_symmetry_1
O1 C1 C2 C3 2.5(16) .
C4 C1 C2 C3 -177.6(9) .
C1 C2 C3 O2 -7.7(17) .
C1 C2 C3 C5 172.3(10) .
O1 C1 C4 F3 -22.4(16) .
C2 C1 C4 F3 157.7(13) .
O1 C1 C4 F1 95.7(14) .
C2 C1 C4 F1 -84.2(14) .
O1 C1 C4 F2 -145.9(12) .
C2 C1 C4 F2 34.2(16) .
O2 C3 C5 F6 -166.0(9) .
C2 C3 C5 F6 14.0(15) .
O2 C3 C5 F5 -43.5(15) .
C2 C3 C5 F5 136.5(11) .
O2 C3 C5 F4 72.3(12) .
C2 C3 C5 F4 -107.7(12) .
O4 C6 C7 C8 2.5(15) .
C10 C6 C7 C8 -176.9(9) .
C6 C7 C8 O3 -2.8(16) .
C6 C7 C8 C9 178.8(9) .
O3 C8 C9 F10 -77.6(13) .
C7 C8 C9 F10 101.1(12) .
O3 C8 C9 F12 158.3(9) .
C7 C8 C9 F12 -23.0(15) .
O3 C8 C9 F11 41.2(13) .
C7 C8 C9 F11 -140.2(10) .
O4 C6 C10 F8 48.9(12) .
C7 C6 C10 F8 -131.7(9) .
O4 C6 C10 F9 173.4(9) .
C7 C6 C10 F9 -7.2(13) .
O4 C6 C10 F7 -67.3(11) .
C7 C6 C10 F7 112.1(9) .
C2 C1 O1 Er1 11.5(15) .
C4 C1 O1 Er1 -168.3(6) .
O4 Er1 O1 C1 -172.5(7) 7_556
O4 Er1 O1 C1 -67.2(8) .
O2 Er1 O1 C1 138.8(8) 7_556
O2 Er1 O1 C1 -13.6(8) .
O3 Er1 O1 C1 -121.4(8) .
O3 Er1 O1 C1 56.2(9) 7_556
O1 Er1 O1 C1 61.6(7) 7_556
H7 Er1 O1 C1 -101.0 .
H2 Er1 O1 C1 -3.1 .
C2 C3 O2 Er1 -1.7(15) .
C5 C3 O2 Er1 178.4(7) .
O4 Er1 O2 C3 154.6(7) 7_556
O4 Er1 O2 C3 146.4(8) .
O2 Er1 O2 C3 -30.8(8) 7_556
O3 Er1 O2 C3 76.2(8) .
O3 Er1 O2 C3 -140.7(8) 7_556
O1 Er1 O2 C3 9.0(8) .
O1 Er1 O2 C3 -71.1(8) 7_556
H7 Er1 O2 C3 113.0 .
H2 Er1 O2 C3 -1.7 .
C7 C8 O3 Er1 -6.7(15) .
C9 C8 O3 Er1 171.7(6) .
O4 Er1 O3 C8 -70.7(8) 7_556
O4 Er1 O3 C8 10.3(7) .
O2 Er1 O3 C8 -142.2(8) 7_556
O2 Er1 O3 C8 79.2(8) .
O3 Er1 O3 C8 -30.2(7) 7_556
O1 Er1 O3 C8 147.8(8) .
O1 Er1 O3 C8 153.4(7) 7_556
H7 Er1 O3 C8 1.3 .
H2 Er1 O3 C8 115.2 .
C7 C6 O4 Er1 7.9(15) .
C10 C6 O4 Er1 -172.8(6) .
O4 Er1 O4 C6 66.1(8) 7_556
O2 Er1 O4 C6 58.0(10) 7_556
O2 Er1 O4 C6 -118.1(9) .
O3 Er1 O4 C6 -11.2(8) .
O3 Er1 O4 C6 143.5(9) 7_556
O1 Er1 O4 C6 -64.2(9) .
O1 Er1 O4 C6 -166.6(8) 7_556
H7 Er1 O4 C6 -2.1 .
H2 Er1 O4 C6 -98.9 .
